data_2206290
loop_
_publ_author_name
'Odaba\,so\(glu, Mustafa'
'\"Ozdamar, \"Ozg\"ur'
'B\"uy\"ukg\"ung\"or, Orhan'

_publ_section_title
;
 Ethyl 4-chloro-2-[(4-nitrophenyl)hydrazono]-3-oxobutyrate
;
_journal_issue 7
_journal_name_full 'Acta Crystallographica Section E'
_journal_page_first o2068
_journal_page_last o2070
_journal_paper_doi 10.1107/S1600536805017629
_journal_volume 61
_journal_year 2005
_chemical_formula_iupac 'C12 H12 Cl N3 O5'
_chemical_formula_moiety 'C12 H12 Cl N3 O5'
_chemical_formula_sum 'C12 H12 Cl N3 O5'
_chemical_formula_weight 313.70
_chemical_melting_point 420.0(10)
_chemical_name_systematic
;
4-Chloro-2-[(4-nitrophenyl)hydrazono]-3-oxo-butyric acid ethyl ester
;
_space_group_IT_number 2
_symmetry_cell_setting triclinic
_symmetry_space_group_name_Hall '-P 1'
_symmetry_space_group_name_H-M 'P -1'
_atom_sites_solution_hydrogens geom
_atom_sites_solution_primary direct
_atom_sites_solution_secondary difmap
_cell_angle_alpha 62.458(7)
_cell_angle_beta 66.520(7)
_cell_angle_gamma 86.438(7)
_cell_formula_units_Z 2
_cell_length_a 9.0131(8)
_cell_length_b 9.4161(9)
_cell_length_c 9.8932(9)
_cell_measurement_reflns_used 12102
_cell_measurement_temperature 296(2)
_cell_measurement_theta_max 26.0
_cell_measurement_theta_min 3.2
_cell_volume 675.08(13)
_computing_cell_refinement X-AREA
_computing_data_collection 'X-AREA (Stoe & Cie, 2002)'
_computing_data_reduction 'X-RED32 (Stoe & Cie, 2002)'
_computing_molecular_graphics 'ORTEP-3 for Windows (Farrugia, 1997)'
_computing_publication_material 'WinGX (Farrugia, 1999)'
_computing_structure_refinement 'SHELXL97 (Sheldrick, 1997)'
_computing_structure_solution 'SHELXS97 (Sheldrick, 1997)'
_diffrn_ambient_temperature 296(2)
_diffrn_detector_area_resol_mean 6.67
_diffrn_measured_fraction_theta_full 0.997
_diffrn_measured_fraction_theta_max 0.997
_diffrn_measurement_device '2-circle goniometer'
_diffrn_measurement_device_type 'Stoe IPDS 2'
_diffrn_measurement_method 'rotation \w'
_diffrn_radiation_monochromator graphite
_diffrn_radiation_source 'fine-focus sealed tube'
_diffrn_radiation_type MoK\a
_diffrn_radiation_wavelength 0.71073
_diffrn_reflns_av_R_equivalents 0.063
_diffrn_reflns_av_sigmaI/netI 0.040
_diffrn_reflns_limit_h_max 11
_diffrn_reflns_limit_h_min -11
_diffrn_reflns_limit_k_max 11
_diffrn_reflns_limit_k_min -11
_diffrn_reflns_limit_l_max 12
_diffrn_reflns_limit_l_min -12
_diffrn_reflns_number 12102
_diffrn_reflns_theta_full 26.0
_diffrn_reflns_theta_max 25.6
_diffrn_reflns_theta_min 3.2
_diffrn_standards_decay_% <2
_diffrn_standards_number 0
_exptl_absorpt_coefficient_mu 0.310
_exptl_absorpt_correction_T_max 0.946
_exptl_absorpt_correction_T_min 0.884
_exptl_absorpt_correction_type integration
_exptl_absorpt_process_details '(X-RED32; Stoe & Cie, 2002)'
_exptl_crystal_colour 'dark red'
_exptl_crystal_density_diffrn 1.543
_exptl_crystal_density_method 'not measured'
_exptl_crystal_description 'irregular fragment'
_exptl_crystal_F_000 324
_exptl_crystal_size_max 0.42
_exptl_crystal_size_mid 0.33
_exptl_crystal_size_min 0.18
_refine_diff_density_max 0.28
_refine_diff_density_min -0.32
_refine_ls_extinction_method none
_refine_ls_goodness_of_fit_ref 1.04
_refine_ls_hydrogen_treatment refall
_refine_ls_matrix_type full
_refine_ls_number_parameters 238
_refine_ls_number_reflns 2654
_refine_ls_number_restraints 0
_refine_ls_restrained_S_all 1.04
_refine_ls_R_factor_all 0.038
_refine_ls_R_factor_gt 0.032
_refine_ls_shift/su_max 0.000
_refine_ls_shift/su_mean 0.000
_refine_ls_structure_factor_coef Fsqd
_refine_ls_weighting_details 'calc w = 1/[\s^2^(Fo^2^)+(0.0411P)^2^+0.167P] where P=(Fo^2^+2Fc^2^)/3'
_refine_ls_weighting_scheme calc
_refine_ls_wR_factor_gt 0.080
_refine_ls_wR_factor_ref 0.083
_reflns_number_gt 2336
_reflns_number_total 2538
_reflns_threshold_expression I>2\s(I)
_cod_data_source_file sj6096.cif
_cod_data_source_block I
_cod_depositor_comments
;
The following automatic conversions were performed:

'_chemical_melting_point' value '419-421' was changed to '420.0(10)'
- the average value was taken and precision was estimated.

Automatic conversion script
Id: cif_fix_values 1646 2011-03-28 12:23:43Z adriana 

The following automatic conversions were performed:

'_chemical_melting_point' value '419-421' was changed to '420.0(10)'
- the average value was taken and precision was estimated.

Automatic conversion script
Id: cif_fix_values 1715 2011-07-08 13:25:40Z adriana 
;
_cod_database_code 2206290
_cod_database_fobs_code 2206290

loop_
_symmetry_equiv_pos_as_xyz
'x, y, z'
'-x, -y, -z'

loop_
_atom_site_label
_atom_site_fract_x
_atom_site_fract_y
_atom_site_fract_z
_atom_site_U_iso_or_equiv
_atom_site_adp_type
_atom_site_calc_flag
_atom_site_occupancy
_atom_site_type_symbol
C1 0.42725(17) 0.90822(15) 0.42329(16) 0.0216(3) Uani d 1 C
C2 0.26963(18) 0.92161(17) 0.51601(17) 0.0251(3) Uani d 1 C
C3 0.20601(18) 1.06108(17) 0.44973(18) 0.0253(3) Uani d 1 C
C4 0.30065(18) 1.18448(16) 0.29060(17) 0.0240(3) Uani d 1 C
C5 0.45814(19) 1.17407(17) 0.19728(18) 0.0268(3) Uani d 1 C
C6 0.52208(18) 1.03468(16) 0.26427(17) 0.0257(3) Uani d 1 C
C7 0.14939(18) 0.41038(17) 0.86823(19) 0.0279(3) Uani d 1 C
C8 0.31906(17) 0.36340(16) 0.81800(17) 0.0247(3) Uani d 1 C
C9 0.45280(17) 0.50119(16) 0.68430(16) 0.0226(3) Uani d 1 C
C10 0.62891(17) 0.48573(16) 0.62794(16) 0.0235(3) Uani d 1 C
C11 0.83303(19) 0.32364(18) 0.6711(2) 0.0323(3) Uani d 1 C
C12 0.8391(2) 0.1533(2) 0.7860(2) 0.0345(3) Uani d 1 C
N1 0.39836(14) 0.63644(13) 0.61694(14) 0.0224(2) Uani d 1 N
N2 0.49573(16) 0.76871(13) 0.48728(14) 0.0230(3) Uani d 1 N
N3 0.22874(16) 1.32943(14) 0.22131(16) 0.0284(3) Uani d 1 N
O1 0.73384(12) 0.59701(12) 0.50564(13) 0.0294(2) Uani d 1 O
O2 0.66099(12) 0.34483(11) 0.72096(12) 0.0279(2) Uani d 1 O
O3 0.34199(14) 0.22472(13) 0.87769(15) 0.0425(3) Uani d 1 O
O4 0.31658(16) 1.44423(13) 0.08741(15) 0.0433(3) Uani d 1 O
O5 0.08417(15) 1.32966(14) 0.29941(15) 0.0389(3) Uani d 1 O
Cl1 0.00101(5) 0.23971(4) 1.03387(5) 0.03554(13) Uani d 1 Cl
H1 0.589(2) 0.766(2) 0.447(2) 0.026(4) Uiso d 1 H
H2 0.211(2) 0.839(2) 0.622(2) 0.028(4) Uiso d 1 H
H3 0.107(2) 1.073(2) 0.505(2) 0.029(4) Uiso d 1 H
H5 0.514(2) 1.254(2) 0.090(2) 0.039(5) Uiso d 1 H
H6 0.624(2) 1.021(2) 0.206(2) 0.033(4) Uiso d 1 H
H7A 0.147(2) 0.485(2) 0.910(2) 0.036(5) Uiso d 1 H
H7B 0.120(2) 0.449(2) 0.778(3) 0.046(5) Uiso d 1 H
H11A 0.886(2) 0.401(2) 0.681(2) 0.042(5) Uiso d 1 H
H11B 0.881(3) 0.343(3) 0.554(3) 0.055(6) Uiso d 1 H
H12A 0.785(3) 0.135(3) 0.900(3) 0.054(6) Uiso d 1 H
H12B 0.781(3) 0.077(3) 0.780(3) 0.062(7) Uiso d 1 H
H12C 0.953(3) 0.139(2) 0.760(2) 0.042(5) Uiso d 1 H

loop_
_atom_site_aniso_label
_atom_site_aniso_U_11
_atom_site_aniso_U_22
_atom_site_aniso_U_33
_atom_site_aniso_U_12
_atom_site_aniso_U_13
_atom_site_aniso_U_23
C1 0.0258(7) 0.0182(6) 0.0216(6) 0.0018(5) -0.0116(5) -0.0086(5)
C2 0.0257(7) 0.0230(7) 0.0212(7) 0.0000(5) -0.0075(6) -0.0080(6)
C3 0.0227(7) 0.0275(7) 0.0268(7) 0.0042(5) -0.0093(6) -0.0147(6)
C4 0.0293(7) 0.0196(6) 0.0281(7) 0.0054(5) -0.0163(6) -0.0118(6)
C5 0.0315(8) 0.0197(6) 0.0218(7) 0.0010(5) -0.0091(6) -0.0058(5)
C6 0.0235(7) 0.0232(7) 0.0223(7) 0.0020(5) -0.0050(6) -0.0084(6)
C7 0.0263(7) 0.0225(7) 0.0258(7) 0.0015(5) -0.0080(6) -0.0069(6)
C8 0.0268(7) 0.0202(6) 0.0221(6) 0.0021(5) -0.0080(5) -0.0080(5)
C9 0.0269(7) 0.0202(6) 0.0202(6) 0.0032(5) -0.0091(5) -0.0096(5)
C10 0.0300(7) 0.0201(6) 0.0221(6) 0.0031(5) -0.0120(6) -0.0105(5)
C11 0.0266(8) 0.0264(7) 0.0374(8) 0.0063(6) -0.0114(6) -0.0121(6)
C12 0.0385(9) 0.0308(8) 0.0352(8) 0.0114(7) -0.0187(7) -0.0146(7)
N1 0.0274(6) 0.0185(5) 0.0188(5) 0.0010(4) -0.0092(4) -0.0072(4)
N2 0.0224(7) 0.0193(5) 0.0211(5) 0.0019(5) -0.0072(5) -0.0064(5)
N3 0.0364(7) 0.0224(6) 0.0345(7) 0.0077(5) -0.0216(6) -0.0145(5)
O1 0.0251(5) 0.0226(5) 0.0303(5) 0.0020(4) -0.0087(4) -0.0071(4)
O2 0.0253(5) 0.0222(5) 0.0286(5) 0.0051(4) -0.0105(4) -0.0072(4)
O3 0.0323(6) 0.0199(5) 0.0482(7) 0.0032(4) -0.0050(5) -0.0053(5)
O4 0.0458(7) 0.0224(5) 0.0463(7) 0.0057(5) -0.0200(6) -0.0042(5)
O5 0.0345(6) 0.0381(6) 0.0480(7) 0.0167(5) -0.0215(5) -0.0214(5)
Cl1 0.0290(2) 0.0290(2) 0.0322(2) -0.00308(14) -0.00294(15) -0.00940(15)

loop_
_atom_type_symbol
_atom_type_description
_atom_type_scat_dispersion_real
_atom_type_scat_dispersion_imag
_atom_type_scat_source
C C 0.0033 0.0016 'International Tables Vol C Tables 4.2.6.8 and 6.1.1.4'
H H 0.0000 0.0000 'International Tables Vol C Tables 4.2.6.8 and 6.1.1.4'
N N 0.0061 0.0033 'International Tables Vol C Tables 4.2.6.8 and 6.1.1.4'
O O 0.0106 0.0060 'International Tables Vol C Tables 4.2.6.8 and 6.1.1.4'
Cl Cl 0.1484 0.1585 'International Tables Vol C Tables 4.2.6.8 and 6.1.1.4'

loop_
_geom_angle_atom_site_label_1
_geom_angle_atom_site_label_2
_geom_angle_atom_site_label_3
_geom_angle
_geom_angle_publ_flag
C2 C1 C6 120.77(13) ?
C2 C1 N2 120.90(12) ?
C6 C1 N2 118.32(13) ?
C3 C2 C1 119.48(13) ?
C3 C2 H2 121.3(11) ?
C1 C2 H2 119.1(11) ?
C2 C3 C4 119.07(14) ?
C2 C3 H3 121.7(11) ?
C4 C3 H3 119.3(11) ?
C5 C4 C3 122.27(13) ?
C5 C4 N3 119.72(13) ?
C3 C4 N3 118.01(13) ?
C4 C5 C6 118.58(13) ?
C4 C5 H5 120.0(12) ?
C6 C5 H5 121.2(12) ?
C5 C6 C1 119.81(14) ?
C5 C6 H6 121.6(11) ?
C1 C6 H6 118.6(11) ?
C8 C7 Cl1 111.12(10) ?
C8 C7 H7A 108.7(11) ?
Cl1 C7 H7A 106.7(10) ?
C8 C7 H7B 109.4(12) ?
Cl1 C7 H7B 106.1(12) ?
H7A C7 H7B 114.8(17) ?
O3 C8 C9 123.11(13) y
O3 C8 C7 122.10(13) ?
C9 C8 C7 114.73(12) ?
N1 C9 C10 123.19(12) ?
N1 C9 C8 112.92(12) ?
C10 C9 C8 123.84(12) y
O1 C10 O2 123.81(14) ?
O1 C10 C9 121.80(13) y
O2 C10 C9 114.39(11) ?
O2 C11 C12 107.16(13) ?
O2 C11 H11A 107.0(12) ?
C12 C11 H11A 112.5(12) ?
O2 C11 H11B 109.4(13) ?
C12 C11 H11B 110.1(13) ?
H11A C11 H11B 110.6(17) ?
C11 C12 H12A 108.3(13) ?
C11 C12 H12B 112.2(15) ?
H12A C12 H12B 106.1(19) ?
C11 C12 H12C 108.6(11) ?
H12A C12 H12C 109.3(18) ?
H12B C12 H12C 112.3(18) ?
C9 N1 N2 122.43(13) y
N1 N2 C1 118.68(12) y
N1 N2 H1 119.2(13) ?
C1 N2 H1 122.1(13) ?
O5 N3 O4 123.44(13) ?
O5 N3 C4 118.46(12) ?
O4 N3 C4 118.09(13) ?
C10 O2 C11 116.55(11) ?

loop_
_geom_bond_atom_site_label_1
_geom_bond_atom_site_label_2
_geom_bond_distance
_geom_bond_publ_flag
C1 C2 1.386(2) ?
C1 C6 1.3950(19) ?
C1 N2 1.396(2) y
C2 C3 1.376(2) ?
C2 H2 0.917(17) ?
C3 C4 1.385(2) ?
C3 H3 0.873(19) ?
C4 C5 1.378(2) ?
C4 N3 1.460(2) y
C5 C6 1.378(2) ?
C5 H5 0.907(19) ?
C6 H6 0.909(19) ?
C7 C8 1.515(2) y
C7 Cl1 1.7730(10) y
C7 H7A 0.962(18) ?
C7 H7B 0.93(2) ?
C8 O3 1.203(2) y
C8 C9 1.491(2) y
C9 N1 1.306(2) y
C9 C10 1.481(2) y
C10 O1 1.223(2) y
C10 O2 1.3138(17) ?
C11 O2 1.4597(18) ?
C11 C12 1.490(2) ?
C11 H11A 0.957(19) ?
C11 H11B 0.99(2) ?
C12 H12A 0.97(2) ?
C12 H12B 0.95(2) ?
C12 H12C 0.97(2) ?
N1 N2 1.315(2) y
N2 H1 0.78(2) ?
N3 O5 1.2222(18) ?
N3 O4 1.2232(17) ?

loop_
_geom_hbond_atom_site_label_D
_geom_hbond_atom_site_label_H
_geom_hbond_atom_site_label_A
_geom_hbond_site_symmetry_A
_geom_hbond_distance_DH
_geom_hbond_distance_HA
_geom_hbond_distance_DA
_geom_hbond_angle_DHA
N2 H1 O1 . 0.777(19) 2.019(19) 2.6193(17) 134.1(16)
C11 H11B O5 1_645 0.99(2) 2.51(2) 3.441(2) 156.6(18)

loop_
_geom_torsion_atom_site_label_1
_geom_torsion_atom_site_label_2
_geom_torsion_atom_site_label_3
_geom_torsion_atom_site_label_4
_geom_torsion
_geom_torsion_publ_flag
C6 C1 C2 C3 0.3(2) ?
N2 C1 C2 C3 179.65(12) ?
C1 C2 C3 C4 0.7(2) ?
C2 C3 C4 C5 -1.4(2) ?
C2 C3 C4 N3 178.38(12) ?
C3 C4 C5 C6 1.0(2) ?
N3 C4 C5 C6 -178.78(12) ?
C4 C5 C6 C1 0.1(2) ?
C2 C1 C6 C5 -0.7(2) ?
N2 C1 C6 C5 179.93(12) ?
Cl1 C7 C8 O3 5.2(2) ?
Cl1 C7 C8 C9 -177.38(10) ?
O3 C8 C9 N1 168.59(14) y
C7 C8 C9 N1 -8.77(17) ?
O3 C8 C9 C10 -8.9(2) ?
C7 C8 C9 C10 173.76(12) ?
N1 C9 C10 O1 -5.5(2) y
C8 C9 C10 O1 171.69(12) ?
N1 C9 C10 O2 173.77(12) ?
C8 C9 C10 O2 -9.02(18) ?
C10 C9 N1 N2 3.5(2) ?
C8 C9 N1 N2 -174.03(11) ?
C9 N1 N2 C1 -179.88(12) y
C2 C1 N2 N1 16.06(19) ?
C6 C1 N2 N1 -164.62(12) ?
C5 C4 N3 O5 173.16(13) ?
C3 C4 N3 O5 -6.66(19) y
C5 C4 N3 O4 -6.54(19) ?
C3 C4 N3 O4 173.63(13) ?
O1 C10 O2 C11 -0.45(19) ?
C9 C10 O2 C11 -179.72(12) ?
C12 C11 O2 C10 -176.22(12) ?

loop_
_cod_related_entry_id
_cod_related_entry_database
_cod_related_entry_code
1 ChemSpider 4866633
